data_7048491
loop_
_publ_author_name
'Switlicka, Anna'
'Palion-Gazda, Joanna'
'Machura, Barbara'
'Cano, Joan'
'Lloret, Francesc'
'Julve, Miguel'

_publ_section_title
;
 Field-induced slow magnetic relaxation in pseudooctahedral cobalt(ii)
 complexes with positive axial and large rhombic anisotropy.
;
_journal_issue 4
_journal_name_full 'Dalton transactions (Cambridge, England : 2003)'
_journal_page_first 1404
_journal_page_last 1417
_journal_paper_doi 10.1039/c8dt03965h
_journal_volume 48
_journal_year 2019
_chemical_formula_moiety 'C48 H40 Co N14'
_chemical_formula_sum 'C48 H40 Co N14'
_chemical_formula_weight 871.87
_space_group_crystal_system monoclinic
_space_group_IT_number 14
_space_group_name_Hall '-P 2yn'
_space_group_name_H-M_alt 'P 1 21/n 1'
_symmetry_space_group_name_Hall '-P 2yn'
_symmetry_space_group_name_H-M 'P 1 21/n 1'
_atom_sites_solution_hydrogens geom
_audit_creation_method SHELXL-2014/7
_audit_update_record
;
2018-09-14 deposited with the CCDC.
2018-12-26 downloaded from the CCDC.
;
_cell_angle_alpha 90
_cell_angle_beta 92.995(5)
_cell_angle_gamma 90
_cell_formula_units_Z 2
_cell_length_a 10.0227(6)
_cell_length_b 10.9006(6)
_cell_length_c 20.9125(12)
_cell_measurement_reflns_used 2935
_cell_measurement_temperature 295(2)
_cell_measurement_theta_max 25.0940
_cell_measurement_theta_min 3.8900
_cell_volume 2281.6(2)
_computing_cell_refinement 'CrysAlis RED v. 1.163 (UNIL IC & KUMA 2000)'
_computing_data_collection 'CrysAlis CCD v. 1.163 (UNIL IC & KUMA 2000)'
_computing_data_reduction 'CrysAlis RED v. 1.163 (UNIL IC & KUMA 2000)'
_computing_molecular_graphics 'Mercury (Macrae, J.Appl.Cryst. 41 (2008) 466-470'
_computing_publication_material 'Olex2 (Dolomanov et al., 2009)'
_computing_structure_refinement 'SHELXL-2014/7 (Sheldrick, 2014)'
_computing_structure_solution 'SHELXS-97 (Sheldrick, 1990)'
_diffrn_ambient_temperature 295(2)
_diffrn_measured_fraction_theta_full 0.998
_diffrn_measured_fraction_theta_max 0.998
_diffrn_measurement_device_type 'Oxford Diffraction Gemini A Ultra'
_diffrn_radiation_type MoK\a
_diffrn_radiation_wavelength 0.71073
_diffrn_reflns_av_R_equivalents 0.0431
_diffrn_reflns_av_unetI/netI 0.0556
_diffrn_reflns_Laue_measured_fraction_full 0.998
_diffrn_reflns_Laue_measured_fraction_max 0.998
_diffrn_reflns_limit_h_max 11
_diffrn_reflns_limit_h_min -11
_diffrn_reflns_limit_k_max 12
_diffrn_reflns_limit_k_min -10
_diffrn_reflns_limit_l_max 23
_diffrn_reflns_limit_l_min -24
_diffrn_reflns_number 10141
_diffrn_reflns_point_group_measured_fraction_full 0.998
_diffrn_reflns_point_group_measured_fraction_max 0.998
_diffrn_reflns_theta_full 25.043
_diffrn_reflns_theta_max 25.043
_diffrn_reflns_theta_min 3.321
_exptl_absorpt_coefficient_mu 0.426
_exptl_absorpt_correction_T_max 1.00000
_exptl_absorpt_correction_T_min 0.69978
_exptl_absorpt_correction_type multi-scan
_exptl_absorpt_process_details 'Blessing, Acta Cryst. A51 (1995) 33-38'
_exptl_crystal_colour pink
_exptl_crystal_density_diffrn 1.269
_exptl_crystal_description plate
_exptl_crystal_F_000 906
_exptl_crystal_size_max 0.201
_exptl_crystal_size_mid 0.122
_exptl_crystal_size_min 0.063
_refine_diff_density_max 0.322
_refine_diff_density_min -0.255
_refine_diff_density_rms 0.043
_refine_ls_extinction_coef 0.0066(10)
_refine_ls_extinction_expression Fc^*^=kFc[1+0.001xFc^2^\l^3^/sin(2\q)]^-1/4^
_refine_ls_extinction_method 'SHELXL-2014/7 (Sheldrick 2014'
_refine_ls_goodness_of_fit_ref 1.078
_refine_ls_hydrogen_treatment constr
_refine_ls_matrix_type full
_refine_ls_number_parameters 287
_refine_ls_number_reflns 4018
_refine_ls_number_restraints 0
_refine_ls_restrained_S_all 1.078
_refine_ls_R_factor_all 0.0814
_refine_ls_R_factor_gt 0.0499
_refine_ls_shift/su_max 0.000
_refine_ls_shift/su_mean 0.000
_refine_ls_structure_factor_coef Fsqd
_refine_ls_weighting_details 'w=1/[\s^2^(Fo^2^)+(0.0584P)^2^+0.1332P] where P=(Fo^2^+2Fc^2^)/3'
_refine_ls_weighting_scheme calc
_refine_ls_wR_factor_gt 0.1256
_refine_ls_wR_factor_ref 0.1443
_reflns_Friedel_coverage 0.000
_reflns_number_gt 2676
_reflns_number_total 4018
_reflns_threshold_expression 'I > 2\s(I)'
_cod_data_source_file c8dt03965h2.cif
_cod_data_source_block a48a
_cod_depositor_comments 'Adding full bibliography for 7048490--7048491.cif.'
_cod_database_code 7048491
_shelx_shelxl_version_number 2014/7
_shelx_space_group_comment
;
The symmetry employed for this shelxl refinement is uniquely defined
by the following loop, which should always be used as a source of
symmetry information in preference to the above space-group names.
They are only intended as comments.
;

loop_
_space_group_symop_operation_xyz
'x, y, z'
'-x+1/2, y+1/2, -z+1/2'
'-x, -y, -z'
'x-1/2, -y-1/2, z-1/2'

loop_
_atom_site_label
_atom_site_type_symbol
_atom_site_fract_x
_atom_site_fract_y
_atom_site_fract_z
_atom_site_U_iso_or_equiv
_atom_site_adp_type
_atom_site_occupancy
_atom_site_site_symmetry_order
_atom_site_calc_flag
_atom_site_refinement_flags_posn
_atom_site_refinement_flags_adp
_atom_site_refinement_flags_occupancy
Co1 Co 0.0000 0.5000 0.5000 0.0537(2) Uani 1 2 d S . P
N1 N 0.1858(2) 0.5466(2) 0.46099(11) 0.0625(7) Uani 1 1 d . . .
N2 N 0.3559(3) 0.6537(3) 0.42900(13) 0.0822(9) Uani 1 1 d . . .
N3 N 0.1122(2) 0.4469(2) 0.58504(11) 0.0579(6) Uani 1 1 d . . .
N4 N 0.2051(2) 0.3413(2) 0.66487(12) 0.0602(6) Uani 1 1 d . . .
N5 N 0.0165(3) 0.3132(2) 0.46755(13) 0.0671(7) Uani 1 1 d . . .
N6 N 0.3433(5) 0.0704(6) 0.5073(3) 0.188(2) Uani 1 1 d . . .
N7 N 0.0152(5) -0.0573(4) 0.3764(2) 0.1511(19) Uani 1 1 d . . .
C1 C 0.2912(4) 0.4704(4) 0.45228(18) 0.0801(10) Uani 1 1 d . . .
H1 H 0.2914 0.3860 0.4590 0.096 Uiso 1 1 calc R U .
C2 C 0.3949(4) 0.5365(5) 0.43248(19) 0.0939(12) Uani 1 1 d . . .
H2 H 0.4783 0.5061 0.4230 0.113 Uiso 1 1 calc R U .
C3 C 0.2294(4) 0.6560(3) 0.44667(16) 0.0767(10) Uani 1 1 d . . .
H3 H 0.1783 0.7270 0.4486 0.092 Uiso 1 1 calc R U .
C4 C 0.4328(5) 0.7586(4) 0.40727(19) 0.1141(16) Uani 1 1 d . . .
H4A H 0.5272 0.7419 0.4157 0.137 Uiso 1 1 calc R U .
H4B H 0.4106 0.8301 0.4322 0.137 Uiso 1 1 calc R U .
C5 C 0.4091(3) 0.7882(3) 0.33722(17) 0.0735(10) Uani 1 1 d . . .
C6 C 0.4326(4) 0.9045(4) 0.3169(3) 0.1006(13) Uani 1 1 d . . .
H6 H 0.4540 0.9652 0.3469 0.121 Uiso 1 1 calc R U .
C7 C 0.4254(5) 0.9334(5) 0.2541(4) 0.1286(19) Uani 1 1 d . . .
H7 H 0.4459 1.0125 0.2411 0.154 Uiso 1 1 calc R U .
C8 C 0.3888(5) 0.8481(7) 0.2103(3) 0.1299(19) Uani 1 1 d . . .
H8 H 0.3808 0.8691 0.1671 0.156 Uiso 1 1 calc R U .
C9 C 0.3634(4) 0.7308(5) 0.2287(2) 0.1071(14) Uani 1 1 d . . .
H9 H 0.3395 0.6716 0.1983 0.129 Uiso 1 1 calc R U .
C10 C 0.3733(4) 0.7003(4) 0.29296(18) 0.0824(10) Uani 1 1 d . . .
H10 H 0.3558 0.6206 0.3060 0.099 Uiso 1 1 calc R U .
C11 C 0.2036(3) 0.5179(3) 0.61849(17) 0.0666(9) Uani 1 1 d . . .
H11 H 0.2234 0.5989 0.6087 0.080 Uiso 1 1 calc R U .
C12 C 0.2604(3) 0.4550(3) 0.66721(18) 0.0761(10) Uani 1 1 d . . .
H12 H 0.3253 0.4834 0.6970 0.091 Uiso 1 1 calc R U .
C13 C 0.1170(3) 0.3409(3) 0.61511(15) 0.0615(8) Uani 1 1 d . . .
H13 H 0.0648 0.2735 0.6030 0.074 Uiso 1 1 calc R U .
C14 C 0.2316(3) 0.2404(3) 0.71030(17) 0.0721(9) Uani 1 1 d . . .
H14A H 0.3274 0.2304 0.7175 0.087 Uiso 1 1 calc R U .
H14B H 0.1959 0.1648 0.6919 0.087 Uiso 1 1 calc R U .
C15 C 0.1709(3) 0.2631(3) 0.77275(17) 0.0657(9) Uani 1 1 d . . .
C16 C 0.2434(4) 0.3278(4) 0.8201(2) 0.0890(11) Uani 1 1 d . . .
H16 H 0.3287 0.3554 0.8120 0.107 Uiso 1 1 calc R U .
C17 C 0.1928(7) 0.3519(5) 0.8781(2) 0.1215(17) Uani 1 1 d . . .
H17 H 0.2425 0.3948 0.9096 0.146 Uiso 1 1 calc R U .
C18 C 0.0693(7) 0.3119(6) 0.8884(3) 0.133(2) Uani 1 1 d . . .
H18 H 0.0350 0.3292 0.9278 0.159 Uiso 1 1 calc R U .
C19 C -0.0104(5) 0.2474(6) 0.8448(3) 0.134(2) Uani 1 1 d . . .
H19 H -0.0953 0.2207 0.8541 0.160 Uiso 1 1 calc R U .
C20 C 0.0451(4) 0.2236(4) 0.7840(2) 0.1009(14) Uani 1 1 d . . .
H20 H -0.0047 0.1812 0.7523 0.121 Uiso 1 1 calc R U .
C21 C 0.0572(3) 0.2181(3) 0.45714(14) 0.0557(7) Uani 1 1 d . . .
C22 C 0.1170(3) 0.1055(3) 0.44712(17) 0.0663(9) Uani 1 1 d . . .
C23 C 0.2417(5) 0.0839(4) 0.4798(2) 0.1062(14) Uani 1 1 d . . .
C24 C 0.0595(4) 0.0176(3) 0.4086(2) 0.0901(12) Uani 1 1 d . . .

loop_
_atom_site_aniso_label
_atom_site_aniso_U_11
_atom_site_aniso_U_22
_atom_site_aniso_U_33
_atom_site_aniso_U_23
_atom_site_aniso_U_13
_atom_site_aniso_U_12
Co1 0.0769(4) 0.0356(3) 0.0499(4) -0.0040(2) 0.0154(3) -0.0070(2)
N1 0.0764(17) 0.0588(15) 0.0538(16) -0.0007(13) 0.0171(13) -0.0075(14)
N2 0.089(2) 0.105(3) 0.0539(17) -0.0069(17) 0.0164(15) -0.043(2)
N3 0.0784(16) 0.0413(13) 0.0549(15) -0.0031(12) 0.0122(12) -0.0086(12)
N4 0.0715(16) 0.0462(14) 0.0633(17) 0.0014(12) 0.0056(14) -0.0034(12)
N5 0.0927(19) 0.0451(15) 0.0638(17) -0.0092(13) 0.0057(14) -0.0009(13)
N6 0.107(3) 0.229(6) 0.222(6) 0.063(5) -0.043(4) 0.029(4)
N7 0.175(4) 0.084(3) 0.196(5) -0.060(3) 0.020(3) -0.031(3)
C1 0.076(2) 0.084(2) 0.081(3) 0.015(2) 0.011(2) 0.001(2)
C2 0.067(2) 0.134(4) 0.080(3) 0.013(3) 0.005(2) -0.004(3)
C3 0.100(3) 0.065(2) 0.067(2) -0.0053(17) 0.0269(19) -0.0176(19)
C4 0.136(3) 0.132(4) 0.076(3) -0.020(3) 0.024(2) -0.083(3)
C5 0.070(2) 0.082(2) 0.071(2) -0.0118(19) 0.0293(17) -0.0289(18)
C6 0.102(3) 0.076(3) 0.128(4) -0.005(3) 0.036(3) -0.019(2)
C7 0.122(4) 0.103(4) 0.162(6) 0.049(4) 0.019(4) -0.011(3)
C8 0.118(4) 0.170(6) 0.102(4) 0.061(4) 0.008(3) -0.001(4)
C9 0.118(3) 0.136(4) 0.067(3) -0.006(3) 0.001(2) -0.011(3)
C10 0.092(2) 0.085(3) 0.071(3) -0.005(2) 0.0105(19) -0.018(2)
C11 0.080(2) 0.0489(18) 0.071(2) -0.0007(16) 0.0061(18) -0.0190(15)
C12 0.080(2) 0.067(2) 0.081(3) 0.002(2) -0.0080(19) -0.0195(18)
C13 0.083(2) 0.0450(17) 0.0561(19) -0.0041(15) 0.0025(17) -0.0149(15)
C14 0.079(2) 0.0572(19) 0.080(2) 0.0099(18) -0.0022(18) 0.0065(16)
C15 0.0624(19) 0.0588(19) 0.075(2) 0.0201(18) -0.0067(17) 0.0105(15)
C16 0.108(3) 0.083(3) 0.074(3) 0.005(2) -0.011(2) 0.017(2)
C17 0.169(5) 0.109(4) 0.084(3) 0.000(3) -0.009(3) 0.053(4)
C18 0.130(5) 0.151(5) 0.121(5) 0.063(4) 0.047(4) 0.070(4)
C19 0.089(3) 0.152(5) 0.161(6) 0.084(5) 0.024(4) 0.032(3)
C20 0.076(2) 0.101(3) 0.125(4) 0.056(3) 0.001(2) 0.007(2)
C21 0.0645(18) 0.0465(18) 0.0558(19) -0.0020(14) 0.0000(14) -0.0086(14)
C22 0.072(2) 0.0433(17) 0.083(2) -0.0004(16) 0.0036(18) 0.0048(15)
C23 0.096(3) 0.106(3) 0.116(4) 0.030(3) 0.004(3) 0.016(3)
C24 0.096(3) 0.047(2) 0.129(4) -0.019(2) 0.023(3) -0.0072(18)

loop_
_atom_type_symbol
_atom_type_description
_atom_type_scat_dispersion_real
_atom_type_scat_dispersion_imag
_atom_type_scat_source
C C 0.0033 0.0016 'International Tables Vol C Tables 4.2.6.8 and 6.1.1.4'
H H 0.0000 0.0000 'International Tables Vol C Tables 4.2.6.8 and 6.1.1.4'
N N 0.0061 0.0033 'International Tables Vol C Tables 4.2.6.8 and 6.1.1.4'
Co Co 0.3494 0.9721 'International Tables Vol C Tables 4.2.6.8 and 6.1.1.4'

loop_
_geom_angle_atom_site_label_1
_geom_angle_atom_site_label_2
_geom_angle_atom_site_label_3
_geom_angle
_geom_angle_site_symmetry_1
_geom_angle_site_symmetry_3
N1 Co1 N1 180.00(12) 3_566 .
N1 Co1 N3 92.83(9) 3_566 .
N1 Co1 N3 87.17(9) . .
N1 Co1 N3 87.17(9) 3_566 3_566
N1 Co1 N3 92.83(9) . 3_566
N3 Co1 N3 180.0 . 3_566
N1 Co1 N5 91.24(10) 3_566 3_566
N1 Co1 N5 88.76(10) . 3_566
N3 Co1 N5 92.27(10) . 3_566
N3 Co1 N5 87.73(10) 3_566 3_566
N1 Co1 N5 88.76(10) 3_566 .
N1 Co1 N5 91.24(10) . .
N3 Co1 N5 87.73(10) . .
N3 Co1 N5 92.27(10) 3_566 .
N5 Co1 N5 180.0 3_566 .
C3 N1 C1 104.8(3) . .
C3 N1 Co1 127.8(2) . .
C1 N1 Co1 127.1(2) . .
C2 N2 C3 106.3(3) . .
C2 N2 C4 127.3(4) . .
C3 N2 C4 126.4(4) . .
C13 N3 C11 104.3(3) . .
C13 N3 Co1 129.9(2) . .
C11 N3 Co1 125.7(2) . .
C13 N4 C12 106.5(3) . .
C13 N4 C14 126.5(3) . .
C12 N4 C14 126.9(3) . .
C21 N5 Co1 162.6(3) . .
C2 C1 N1 109.3(4) . .
C2 C1 H1 125.4 . .
N1 C1 H1 125.4 . .
N2 C2 C1 107.4(4) . .
N2 C2 H2 126.3 . .
C1 C2 H2 126.3 . .
N1 C3 N2 112.2(3) . .
N1 C3 H3 123.9 . .
N2 C3 H3 123.9 . .
N2 C4 C5 114.2(3) . .
N2 C4 H4A 108.7 . .
C5 C4 H4A 108.7 . .
N2 C4 H4B 108.7 . .
C5 C4 H4B 108.7 . .
H4A C4 H4B 107.6 . .
C6 C5 C10 119.0(4) . .
C6 C5 C4 118.8(4) . .
C10 C5 C4 122.1(3) . .
C7 C6 C5 121.4(5) . .
C7 C6 H6 119.3 . .
C5 C6 H6 119.3 . .
C8 C7 C6 120.1(5) . .
C8 C7 H7 120.0 . .
C6 C7 H7 120.0 . .
C7 C8 C9 120.3(5) . .
C7 C8 H8 119.9 . .
C9 C8 H8 119.9 . .
C8 C9 C10 119.8(5) . .
C8 C9 H9 120.1 . .
C10 C9 H9 120.1 . .
C5 C10 C9 119.5(4) . .
C5 C10 H10 120.3 . .
C9 C10 H10 120.3 . .
C12 C11 N3 110.4(3) . .
C12 C11 H11 124.8 . .
N3 C11 H11 124.8 . .
C11 C12 N4 106.6(3) . .
C11 C12 H12 126.7 . .
N4 C12 H12 126.7 . .
N3 C13 N4 112.2(3) . .
N3 C13 H13 123.9 . .
N4 C13 H13 123.9 . .
N4 C14 C15 112.0(3) . .
N4 C14 H14A 109.2 . .
C15 C14 H14A 109.2 . .
N4 C14 H14B 109.2 . .
C15 C14 H14B 109.2 . .
H14A C14 H14B 107.9 . .
C20 C15 C16 119.4(4) . .
C20 C15 C14 121.5(4) . .
C16 C15 C14 119.1(3) . .
C17 C16 C15 121.8(5) . .
C17 C16 H16 119.1 . .
C15 C16 H16 119.1 . .
C18 C17 C16 117.9(5) . .
C18 C17 H17 121.0 . .
C16 C17 H17 121.0 . .
C17 C18 C19 124.8(6) . .
C17 C18 H18 117.6 . .
C19 C18 H18 117.6 . .
C18 C19 C20 116.1(5) . .
C18 C19 H19 121.9 . .
C20 C19 H19 121.9 . .
C15 C20 C19 119.9(5) . .
C15 C20 H20 120.1 . .
C19 C20 H20 120.1 . .
N5 C21 C22 175.0(3) . .
C24 C22 C21 122.7(3) . .
C24 C22 C23 120.4(3) . .
C21 C22 C23 116.9(3) . .
N6 C23 C22 177.6(6) . .
N7 C24 C22 178.0(5) . .

loop_
_geom_bond_atom_site_label_1
_geom_bond_atom_site_label_2
_geom_bond_distance
_geom_bond_site_symmetry_2
Co1 N1 2.133(2) 3_566
Co1 N1 2.133(2) .
Co1 N3 2.134(3) .
Co1 N3 2.134(3) 3_566
Co1 N5 2.155(3) 3_566
Co1 N5 2.155(3) .
N1 C3 1.309(4) .
N1 C1 1.364(4) .
N2 C2 1.338(5) .
N2 C3 1.339(4) .
N2 C4 1.465(4) .
N3 C13 1.315(4) .
N3 C11 1.364(4) .
N4 C13 1.329(4) .
N4 C12 1.357(4) .
N4 C14 1.468(4) .
N5 C21 1.140(3) .
N6 C23 1.153(5) .
N7 C24 1.134(5) .
C1 C2 1.347(5) .
C1 H1 0.9300 .
C2 H2 0.9300 .
C3 H3 0.9300 .
C4 C5 1.507(5) .
C4 H4A 0.9700 .
C4 H4B 0.9700 .
C5 C6 1.361(5) .
C5 C10 1.367(5) .
C6 C7 1.348(7) .
C6 H6 0.9300 .
C7 C8 1.343(7) .
C7 H7 0.9300 .
C8 C9 1.363(7) .
C8 H8 0.9300 .
C9 C10 1.382(5) .
C9 H9 0.9300 .
C10 H10 0.9300 .
C11 C12 1.331(5) .
C11 H11 0.9300 .
C12 H12 0.9300 .
C13 H13 0.9300 .
C14 C15 1.490(5) .
C14 H14A 0.9700 .
C14 H14B 0.9700 .
C15 C20 1.364(5) .
C15 C16 1.389(5) .
C16 C17 1.365(6) .
C16 H16 0.9300 .
C17 C18 1.340(7) .
C17 H17 0.9300 .
C18 C19 1.374(8) .
C18 H18 0.9300 .
C19 C20 1.439(7) .
C19 H19 0.9300 .
C20 H20 0.9300 .
C21 C22 1.386(4) .
C22 C24 1.361(5) .
C22 C23 1.413(6) .
